data_4500294
loop_
_publ_author_name
'Lin, Jingxiang'
'L\"u, Jian'
'Cao, Minna'
'Cao, Rong'

_publ_section_title
;
 Effects of Cocrystalline Subunits on the Supramolecular Chemistry of
 Me10Q[5]: From Simple Inorganic Anions to Cluster Anions
;
_journal_issue 3
_journal_name_full 'Crystal Growth &amp; Design'
_journal_page_first 778
_journal_paper_doi 10.1021/cg101355d
_journal_volume 11
_journal_year 2011
_chemical_formula_sum 'C40 H50 Cl2 K2 N20 O13.5'
_chemical_formula_weight 1176.1
_chemical_name_systematic
; 
 ? 
;
_space_group_IT_number 15
_symmetry_cell_setting monoclinic
_symmetry_space_group_name_Hall '-C 2yc'
_symmetry_space_group_name_H-M 'C 1 2/c 1'
_atom_sites_solution_hydrogens geom
_atom_sites_solution_primary direct
_atom_sites_solution_secondary difmap
_audit_creation_method SHELXL-97
_cell_angle_alpha 90.00
_cell_angle_beta 116.051(4)
_cell_angle_gamma 90.00
_cell_formula_units_Z 4
_cell_length_a 24.4141(9)
_cell_length_b 17.7598(4)
_cell_length_c 12.7352(4)
_cell_measurement_temperature 293(2)
_cell_volume 4960.8(3)
_computing_cell_refinement
;
CrysAlisPro, Oxford Diffraction Ltd.,
Version 1.171.33.66 (release 28-04-2010 CrysAlis171 .NET)
(compiled Apr 28 2010,14:27:37)
;
_computing_data_collection
;
CrysAlisPro, Oxford Diffraction Ltd.,
Version 1.171.33.66 (release 28-04-2010 CrysAlis171 .NET)
(compiled Apr 28 2010,14:27:37)
;
_computing_data_reduction
;
CrysAlisPro, Oxford Diffraction Ltd.,
Version 1.171.33.66 (release 28-04-2010 CrysAlis171 .NET)
(compiled Apr 28 2010,14:27:37)
;
_computing_structure_refinement 'SHELXL-97 (Sheldrick, 1997)'
_computing_structure_solution 'SHELXS-97 (Sheldrick, 1990)'
_diffrn_ambient_temperature 293(2)
_diffrn_measured_fraction_theta_full 0.995
_diffrn_measured_fraction_theta_max 0.845
_diffrn_measurement_device_type 'Xcalibur, Eos'
_diffrn_measurement_method '\w scans'
_diffrn_radiation_monochromator graphite
_diffrn_radiation_source 'fine-focus sealed tube'
_diffrn_radiation_type MoK\a
_diffrn_radiation_wavelength 0.71073
_diffrn_reflns_av_R_equivalents 0.0255
_diffrn_reflns_av_sigmaI/netI 0.0443
_diffrn_reflns_limit_h_max 30
_diffrn_reflns_limit_h_min -31
_diffrn_reflns_limit_k_max 20
_diffrn_reflns_limit_k_min -22
_diffrn_reflns_limit_l_max 9
_diffrn_reflns_limit_l_min -15
_diffrn_reflns_number 10585
_diffrn_reflns_theta_full 25.00
_diffrn_reflns_theta_max 27.53
_diffrn_reflns_theta_min 2.61
_exptl_absorpt_coefficient_mu 0.385
_exptl_absorpt_correction_T_max 0.868
_exptl_absorpt_correction_T_min 0.837
_exptl_absorpt_correction_type multi-scan
_exptl_crystal_colour colorless
_exptl_crystal_density_diffrn 1.655
_exptl_crystal_density_method 'not measured'
_exptl_crystal_description prism
_exptl_crystal_F_000 2538
_exptl_crystal_size_max 0.25
_exptl_crystal_size_mid 0.22
_exptl_crystal_size_min 0.2
_refine_diff_density_max 2.205
_refine_diff_density_min -0.842
_refine_diff_density_rms 0.094
_refine_ls_extinction_method none
_refine_ls_goodness_of_fit_ref 1.099
_refine_ls_hydrogen_treatment constr
_refine_ls_matrix_type full
_refine_ls_number_parameters 352
_refine_ls_number_reflns 4838
_refine_ls_number_restraints 0
_refine_ls_restrained_S_all 1.099
_refine_ls_R_factor_all 0.0933
_refine_ls_R_factor_gt 0.0661
_refine_ls_shift/su_max 0.000
_refine_ls_shift/su_mean 0.000
_refine_ls_structure_factor_coef Fsqd
_refine_ls_weighting_details 'calc w=1/[\s^2^(Fo^2^)+(0.1303P)^2^+3.5637P] where P=(Fo^2^+2Fc^2^)/3'
_refine_ls_weighting_scheme calc
_refine_ls_wR_factor_gt 0.2020
_refine_ls_wR_factor_ref 0.2162
_reflns_number_gt 3332
_reflns_number_total 4838
_reflns_threshold_expression >2sigma(I)
_cod_data_source_file cg101355d_si_002.cif
_cod_data_source_block c
_cod_original_sg_symbol_H-M C2/c
_cod_original_formula_sum 'C40H50 Cl2 K2 N20 O13.5'
_cod_database_code 4500294

loop_
_symmetry_equiv_pos_as_xyz
'x, y, z'
'-x, y, -z+1/2'
'x+1/2, y+1/2, z'
'-x+1/2, y+1/2, -z+1/2'
'-x, -y, -z'
'x, -y, z-1/2'
'-x+1/2, -y+1/2, -z'
'x+1/2, -y+1/2, z-1/2'

loop_
_atom_site_label
_atom_site_type_symbol
_atom_site_fract_x
_atom_site_fract_y
_atom_site_fract_z
_atom_site_U_iso_or_equiv
_atom_site_adp_type
_atom_site_occupancy
_atom_site_symmetry_multiplicity
_atom_site_calc_flag
_atom_site_refinement_flags
K1 K 0.08041(5) 0.24701(5) 0.09822(10) 0.0425(3) Uani 1 1 d .
Cl1 Cl 0.25518(10) 0.10458(10) 0.52754(17) 0.0863(6) Uani 1 1 d .
O1 O 0.05605(13) 0.39058(14) 0.0054(2) 0.0274(6) Uani 1 1 d .
N1 N 0.17810(15) 0.24921(16) -0.1494(3) 0.0232(7) Uani 1 1 d .
C1 C 0.23891(18) 0.2704(2) -0.2606(4) 0.0315(9) Uani 1 1 d .
H1A H 0.2718 0.2917 -0.1901 0.047 Uiso 1 1 calc R
H1B H 0.2376 0.2961 -0.3297 0.047 Uiso 1 1 calc R
H1C H 0.2463 0.2166 -0.2653 0.047 Uiso 1 1 calc R
O2 O 0.00071(13) 0.13615(14) 0.0014(2) 0.0281(6) Uani 1 1 d .
N2 N 0.14861(15) 0.36714(17) -0.1470(3) 0.0244(7) Uani 1 1 d .
C2 C 0.17820(17) 0.2810(2) -0.2553(3) 0.0213(7) Uani 1 1 d .
O3 O 0.13114(13) 0.12123(15) 0.0176(2) 0.0291(6) Uani 1 1 d .
N3 N 0.06862(15) 0.44735(17) -0.1447(2) 0.0238(7) Uani 1 1 d .
C3 C 0.19768(16) 0.1744(2) -0.1036(3) 0.0218(7) Uani 1 1 d .
H3A H 0.2154 0.1766 -0.0172 0.026 Uiso 1 1 calc R
H3B H 0.2304 0.1583 -0.1248 0.026 Uiso 1 1 calc R
O4 O 0.15845(12) 0.28740(15) 0.0029(2) 0.0285(6) Uani 1 1 d .
N4 N -0.02225(15) 0.45320(16) -0.1442(2) 0.0225(7) Uani 1 1 d .
C4 C 0.16063(16) 0.2995(2) -0.0892(3) 0.0206(7) Uani 1 1 d .
O5 O -0.04445(13) 0.30015(14) 0.0196(2) 0.0295(6) Uani 1 1 d .
N5 N -0.10236(15) 0.37171(16) -0.1420(2) 0.0237(7) Uani 1 1 d .
C5 C 0.13327(18) 0.4331(2) -0.0979(3) 0.0242(8) Uani 1 1 d .
H5A H 0.1499 0.4265 -0.0122 0.029 Uiso 1 1 calc R
H5B H 0.1533 0.4777 -0.1125 0.029 Uiso 1 1 calc R
N6 N -0.12743(14) 0.25243(16) -0.1382(3) 0.0225(7) Uani 1 1 d .
C6 C 0.03575(18) 0.42579(19) -0.0861(3) 0.0205(7) Uani 1 1 d .
N7 N -0.09714(14) 0.12320(16) -0.1440(2) 0.0214(7) Uani 1 1 d .
C7 C -0.03297(17) 0.49283(18) -0.2518(3) 0.0206(8) Uani 1 1 d .
N8 N -0.15000(14) 0.11799(16) -0.3554(2) 0.0217(7) Uani 1 1 d .
C8 C -0.0613(2) 0.5695(2) -0.2598(3) 0.0302(9) Uani 1 1 d .
H8A H -0.0635 0.5959 -0.3291 0.045 Uiso 1 1 calc R
H8B H -0.0364 0.5987 -0.1896 0.045 Uiso 1 1 calc R
H8C H -0.1025 0.5636 -0.2658 0.045 Uiso 1 1 calc R
N9 N -0.02499(14) 0.04709(16) -0.1448(2) 0.0200(6) Uani 1 1 d .
C9 C -0.06708(18) 0.43994(19) -0.0997(3) 0.0227(8) Uani 1 1 d .
H9A H -0.0457 0.4378 -0.0133 0.027 Uiso 1 1 calc R
H9B H -0.0954 0.4833 -0.1212 0.027 Uiso 1 1 calc R
N10 N 0.07524(14) 0.04845(16) -0.1443(2) 0.0203(6) Uani 1 1 d .
C10 C -0.08698(17) 0.30667(19) -0.0770(3) 0.0215(8) Uani 1 1 d .
C11 C -0.15903(17) 0.3658(2) -0.2490(3) 0.0210(7) Uani 1 1 d .
C12 C -0.12376(18) 0.17691(19) -0.0932(3) 0.0229(8) Uani 1 1 d .
H12A H -0.1653 0.1598 -0.1091 0.027 Uiso 1 1 calc R
H12B H -0.0990 0.1778 -0.0074 0.027 Uiso 1 1 calc R
C13 C -0.2053(2) 0.4239(2) -0.2542(4) 0.0326(9) Uani 1 1 d .
H13A H -0.1900 0.4743 -0.2575 0.049 Uiso 1 1 calc R
H13B H -0.2124 0.4196 -0.1844 0.049 Uiso 1 1 calc R
H13C H -0.2437 0.4154 -0.3241 0.049 Uiso 1 1 calc R
C14 C -0.13052(16) 0.07635(19) -0.2467(3) 0.0198(7) Uani 1 1 d .
C15 C -0.18305(19) 0.0353(2) -0.2395(4) 0.0298(9) Uani 1 1 d .
H15A H -0.2119 0.0720 -0.2348 0.045 Uiso 1 1 calc R
H15B H -0.1675 0.0033 -0.1697 0.045 Uiso 1 1 calc R
H15C H -0.2038 0.0040 -0.3093 0.045 Uiso 1 1 calc R
C16 C -0.03679(17) 0.10610(19) -0.0884(3) 0.0193(7) Uani 1 1 d .
C17 C 0.03596(16) 0.0152(2) -0.0993(3) 0.0200(7) Uani 1 1 d .
H17A H 0.0556 0.0206 -0.0132 0.024 Uiso 1 1 calc R
H17B H 0.0323 -0.0394 -0.1172 0.024 Uiso 1 1 calc R
C18 C 0.07796(16) 0.02402(19) -0.2514(3) 0.0186(7) Uani 1 1 d .
C19 C 0.09078(19) -0.06005(19) -0.2474(3) 0.0267(8) Uani 1 1 d .
H19A H 0.0562 -0.0880 -0.2473 0.040 Uiso 1 1 calc R
H19B H 0.1277 -0.0719 -0.1762 0.040 Uiso 1 1 calc R
H19C H 0.0967 -0.0744 -0.3160 0.040 Uiso 1 1 calc R
C20 C 0.11963(16) 0.09857(19) -0.0810(3) 0.0194(7) Uani 1 1 d .
O1W O 0.0000 0.2219(5) 0.2500 0.112(3) Uiso 1 2 d S
O2W O 0.1584(3) 0.2464(3) 0.3647(7) 0.128(3) Uani 1 1 d .
O3W O 0.0000 0.2473(11) -0.2500 0.144(7) Uiso 0.50 2 d SP

loop_
_atom_site_aniso_label
_atom_site_aniso_U_11
_atom_site_aniso_U_22
_atom_site_aniso_U_33
_atom_site_aniso_U_23
_atom_site_aniso_U_13
_atom_site_aniso_U_12
K1 0.0423(6) 0.0299(5) 0.0575(6) -0.0025(4) 0.0242(5) -0.0057(5)
Cl1 0.1124(16) 0.0696(11) 0.0966(12) 0.0007(9) 0.0641(12) 0.0063(10)
O1 0.0327(16) 0.0270(14) 0.0253(13) 0.0046(10) 0.0152(12) 0.0054(12)
N1 0.0232(16) 0.0230(16) 0.0254(15) 0.0037(12) 0.0126(13) 0.0005(13)
C1 0.022(2) 0.035(2) 0.041(2) 0.0067(17) 0.0171(18) 0.0000(18)
O2 0.0293(15) 0.0253(14) 0.0236(12) -0.0076(10) 0.0060(11) -0.0030(12)
N2 0.0288(18) 0.0237(16) 0.0234(15) 0.0000(12) 0.0140(13) -0.0017(14)
C2 0.0184(18) 0.0217(18) 0.0249(17) 0.0025(14) 0.0105(15) -0.0012(15)
O3 0.0323(16) 0.0352(15) 0.0210(12) -0.0064(10) 0.0127(11) -0.0123(13)
N3 0.0250(18) 0.0237(16) 0.0241(15) 0.0042(12) 0.0120(13) 0.0017(13)
C3 0.0132(17) 0.0241(18) 0.0257(17) 0.0045(14) 0.0064(14) 0.0005(15)
O4 0.0292(16) 0.0335(15) 0.0269(14) 0.0054(11) 0.0161(12) 0.0027(13)
N4 0.0293(18) 0.0214(15) 0.0202(14) 0.0044(12) 0.0141(13) 0.0021(13)
C4 0.0150(18) 0.0220(18) 0.0235(17) 0.0020(14) 0.0072(14) -0.0022(14)
O5 0.0317(16) 0.0256(14) 0.0243(13) 0.0041(10) 0.0060(12) -0.0044(12)
N5 0.0268(18) 0.0186(15) 0.0225(15) -0.0006(11) 0.0080(13) -0.0019(13)
C5 0.025(2) 0.0234(19) 0.0235(17) -0.0022(14) 0.0097(15) -0.0025(16)
N6 0.0228(17) 0.0190(15) 0.0241(15) 0.0014(11) 0.0088(13) -0.0009(13)
C6 0.030(2) 0.0152(17) 0.0185(15) -0.0024(13) 0.0124(14) -0.0017(15)
N7 0.0235(17) 0.0195(15) 0.0221(14) -0.0039(11) 0.0108(13) -0.0027(13)
C7 0.029(2) 0.0146(16) 0.0194(16) 0.0012(13) 0.0119(15) 0.0010(15)
N8 0.0219(16) 0.0237(16) 0.0199(14) 0.0019(11) 0.0096(12) 0.0031(13)
C8 0.045(3) 0.0178(18) 0.034(2) 0.0032(15) 0.0223(19) 0.0067(18)
N9 0.0199(16) 0.0203(15) 0.0210(14) -0.0026(11) 0.0101(12) -0.0021(12)
C9 0.030(2) 0.0178(18) 0.0242(17) -0.0041(13) 0.0155(16) -0.0031(15)
N10 0.0224(16) 0.0216(15) 0.0203(14) -0.0037(11) 0.0126(12) -0.0036(13)
C10 0.024(2) 0.0192(17) 0.0243(17) 0.0015(13) 0.0136(16) 0.0005(15)
C11 0.0201(18) 0.0221(18) 0.0226(17) -0.0008(13) 0.0111(15) 0.0022(15)
C12 0.030(2) 0.0193(18) 0.0252(17) -0.0015(14) 0.0179(16) -0.0024(16)
C13 0.031(2) 0.027(2) 0.044(2) 0.0000(17) 0.0202(19) 0.0090(18)
C14 0.0224(19) 0.0183(17) 0.0193(16) -0.0028(13) 0.0097(14) -0.0036(15)
C15 0.026(2) 0.029(2) 0.041(2) -0.0034(17) 0.0205(18) -0.0062(17)
C16 0.0230(19) 0.0177(17) 0.0186(16) 0.0021(13) 0.0102(14) -0.0030(15)
C17 0.0229(19) 0.0209(18) 0.0178(16) 0.0052(13) 0.0102(14) 0.0004(15)
C18 0.0206(18) 0.0181(17) 0.0177(15) 0.0015(12) 0.0090(14) 0.0035(14)
C19 0.029(2) 0.0174(18) 0.0308(19) -0.0001(14) 0.0108(16) 0.0044(16)
C20 0.0196(18) 0.0194(17) 0.0196(16) 0.0023(13) 0.0091(14) 0.0018(15)
O2W 0.149(6) 0.107(4) 0.195(7) -0.023(4) 0.137(6) -0.019(4)

loop_
_atom_type_symbol
_atom_type_description
_atom_type_scat_dispersion_real
_atom_type_scat_dispersion_imag
_atom_type_scat_source
C C 0.0033 0.0016 'International Tables Vol C Tables 4.2.6.8 and 6.1.1.4'
H H 0.0000 0.0000 'International Tables Vol C Tables 4.2.6.8 and 6.1.1.4'
O O 0.0106 0.0060 'International Tables Vol C Tables 4.2.6.8 and 6.1.1.4'
N N 0.0061 0.0033 'International Tables Vol C Tables 4.2.6.8 and 6.1.1.4'
K K 0.2009 0.2494 'International Tables Vol C Tables 4.2.6.8 and 6.1.1.4'
Cl Cl 0.1484 0.1585 'International Tables Vol C Tables 4.2.6.8 and 6.1.1.4'

loop_
_geom_angle_atom_site_label_1
_geom_angle_atom_site_label_2
_geom_angle_atom_site_label_3
_geom_angle
_geom_angle_site_symmetry_1
_geom_angle_site_symmetry_3
O2 K1 O1 120.56(9) . .
O2 K1 O4 119.54(8) . .
O1 K1 O4 68.48(8) . .
O2 K1 O5 68.83(8) . .
O1 K1 O5 63.79(8) . .
O4 K1 O5 125.65(8) . .
O2 K1 O3 67.14(8) . .
O1 K1 O3 126.46(8) . .
O4 K1 O3 64.40(8) . .
O5 K1 O3 131.38(8) . .
O2 K1 O2W 118.77(12) . .
O1 K1 O2W 112.82(12) . .
O4 K1 O2W 105.83(12) . .
O5 K1 O2W 115.31(12) . .
O3 K1 O2W 103.30(12) . .
O2 K1 O1W 70.90(13) . .
O1 K1 O1W 107.49(15) . .
O4 K1 O1W 169.54(12) . .
O5 K1 O1W 56.62(9) . .
O3 K1 O1W 123.01(16) . .
O2W K1 O1W 66.25(11) . .
C6 O1 K1 143.4(2) . .
C4 N1 C3 120.4(3) . .
C4 N1 C2 113.1(3) . .
C3 N1 C2 126.4(3) . .
C16 O2 K1 147.9(2) . .
C4 N2 C11 113.2(3) . 2_554
C4 N2 C5 120.6(3) . .
C11 N2 C5 126.0(3) 2_554 .
N1 C2 N6 112.0(3) . 2_554
N1 C2 C1 112.8(3) . .
N6 C2 C1 111.0(3) 2_554 .
N1 C2 C11 102.4(3) . 2_554
N6 C2 C11 102.6(3) 2_554 2_554
C1 C2 C11 115.3(3) . 2_554
C20 O3 K1 131.4(2) . .
C6 N3 C5 121.4(3) . .
C6 N3 C7 112.7(3) . 2_554
C5 N3 C7 125.4(3) . 2_554
N1 C3 N8 114.8(3) . 2_554
C4 O4 K1 143.1(2) . .
C6 N4 C9 120.6(3) . .
C6 N4 C7 113.3(3) . .
C9 N4 C7 126.1(3) . .
O4 C4 N1 125.7(3) . .
O4 C4 N2 125.7(3) . .
N1 C4 N2 108.6(3) . .
C10 O5 K1 132.6(2) . .
C10 N5 C9 121.3(3) . .
C10 N5 C11 113.5(3) . .
C9 N5 C11 125.0(3) . .
N3 C5 N2 113.9(3) . .
C10 N6 C12 122.0(3) . .
C10 N6 C2 113.0(3) . 2_554
C12 N6 C2 124.5(3) . 2_554
O1 C6 N4 126.1(3) . .
O1 C6 N3 125.1(4) . .
N4 C6 N3 108.7(3) . .
C16 N7 C12 120.6(3) . .
C16 N7 C14 112.9(3) . .
C12 N7 C14 126.1(3) . .
N4 C7 N3 111.7(3) . 2_554
N4 C7 C8 112.7(3) . .
N3 C7 C8 111.3(3) 2_554 .
N4 C7 C7 102.2(3) . 2_554
N3 C7 C7 102.7(3) 2_554 2_554
C8 C7 C7 115.5(2) . 2_554
C20 N8 C3 121.5(3) 2_554 2_554
C20 N8 C14 113.7(3) 2_554 .
C3 N8 C14 124.8(3) 2_554 .
C16 N9 C18 112.7(3) . 2_554
C16 N9 C17 120.2(3) . .
C18 N9 C17 127.0(3) 2_554 .
N5 C9 N4 114.6(3) . .
C20 N10 C17 121.9(3) . .
C20 N10 C18 113.4(3) . .
C17 N10 C18 124.1(3) . .
O5 C10 N6 126.6(3) . .
O5 C10 N5 125.1(3) . .
N6 C10 N5 108.3(3) . .
N2 C11 N5 112.1(3) 2_554 .
N2 C11 C13 112.1(3) 2_554 .
N5 C11 C13 112.1(3) . .
N2 C11 C2 102.7(3) 2_554 2_554
N5 C11 C2 102.1(3) . 2_554
C13 C11 C2 115.1(3) . 2_554
N6 C12 N7 113.2(3) . .
N8 C14 N7 112.6(3) . .
N8 C14 C15 111.8(3) . .
N7 C14 C15 112.0(3) . .
N8 C14 C18 102.2(3) . 2_554
N7 C14 C18 102.1(3) . 2_554
C15 C14 C18 115.5(3) . 2_554
O2 C16 N7 125.5(3) . .
O2 C16 N9 125.3(3) . .
N7 C16 N9 109.1(3) . .
N10 C17 N9 115.1(3) . .
N9 C18 N10 112.4(3) 2_554 .
N9 C18 C19 113.4(3) 2_554 .
N10 C18 C19 110.7(3) . .
N9 C18 C14 102.9(3) 2_554 2_554
N10 C18 C14 102.0(3) . 2_554
C19 C18 C14 114.7(3) . 2_554
O3 C20 N10 125.9(3) . .
O3 C20 N8 125.8(3) . 2_554
N10 C20 N8 108.3(3) . 2_554
K1 O1W K1 164.6(3) 2 .

loop_
_geom_bond_atom_site_label_1
_geom_bond_atom_site_label_2
_geom_bond_distance
_geom_bond_site_symmetry_2
K1 O2 2.660(3) .
K1 O1 2.763(3) .
K1 O4 2.766(3) .
K1 O5 2.916(3) .
K1 O3 2.949(3) .
K1 O2W 3.077(8) .
K1 O1W 3.3349(16) .
O1 C6 1.219(4) .
N1 C4 1.362(5) .
N1 C3 1.445(5) .
N1 C2 1.464(4) .
C1 C2 1.525(5) .
O2 C16 1.230(4) .
N2 C4 1.371(4) .
N2 C11 1.455(4) 2_554
N2 C5 1.452(5) .
C2 N6 1.469(5) 2_554
C2 C11 1.584(5) 2_554
O3 C20 1.228(4) .
N3 C6 1.369(5) .
N3 C5 1.444(5) .
N3 C7 1.463(4) 2_554
C3 N8 1.448(5) 2_554
O4 C4 1.216(4) .
N4 C6 1.367(5) .
N4 C9 1.456(5) .
N4 C7 1.458(4) .
O5 C10 1.218(4) .
N5 C10 1.374(4) .
N5 C9 1.447(4) .
N5 C11 1.458(5) .
N6 C10 1.354(5) .
N6 C12 1.446(4) .
N6 C2 1.469(5) 2_554
N7 C16 1.359(5) .
N7 C12 1.456(4) .
N7 C14 1.460(4) .
C7 N3 1.463(4) 2_554
C7 C8 1.510(5) .
C7 C7 1.590(7) 2_554
N8 C20 1.361(4) 2_554
N8 C3 1.448(5) 2_554
N8 C14 1.453(4) .
N9 C16 1.370(4) .
N9 C18 1.444(4) 2_554
N9 C17 1.454(5) .
N10 C20 1.360(5) .
N10 C17 1.442(4) .
N10 C18 1.460(4) .
C11 N2 1.455(4) 2_554
C11 C13 1.510(5) .
C11 C2 1.584(5) 2_554
C14 C15 1.513(5) .
C14 C18 1.593(5) 2_554
C18 N9 1.444(4) 2_554
C18 C19 1.522(5) .
C18 C14 1.593(5) 2_554
C20 N8 1.361(4) 2_554
O1W K1 3.3349(16) 2
